data_4317137
loop_
_publ_author_name
'Timothy J. Boyle'
'Leigh Anna M. Ottley'
'Sarah M. Hoppe'
'Charles F. Campana'

_publ_contact_author_address
;
Sandia National Laboratories
Advanced Materials Laboratory'
1001 University Boulevard NE'
Albuquerque, NM 87106
;
_publ_contact_author_email
;
tjboyle@sandia.gov
;
_publ_contact_author_fax
;
(505) 272-7336
;
_publ_contact_author_name 'Timothy M. Boyle'
_publ_contact_author_phone
;
(505) 272-7625
;
_publ_section_title
;
 Series of Comparable Dinuclear Group 4 Neo-pentoxide Precursors for
 Production of pH Dependent Group 4 Nanoceramic Morphologies
;
_journal_name_full 'Inorganic Chemistry'
_journal_page_first 10798
_journal_page_last 10808
_journal_paper_doi 10.1021/ic101205d
_journal_volume 49
_journal_year 2010
_chemical_formula_sum 'C98 H216 Hf6 O22'
_chemical_formula_weight 2817.65
_chemical_name_common 'HfONep H2O'
_space_group_crystal_system trigonal
_space_group_IT_number 165
_space_group_name_Hall '-P 3 2"c'
_space_group_name_H-M_alt 'P -3 c 1'
_symmetry_space_group_name_Hall '-P 3 2"c'
_symmetry_space_group_name_H-M 'P -3 c 1'
_atom_sites_solution_hydrogens geom
_atom_sites_solution_primary direct
_atom_sites_solution_secondary difmap
_cell_angle_alpha 90
_cell_angle_beta 90
_cell_angle_gamma 120
_cell_formula_units_Z 2
_cell_length_a 18.867(3)
_cell_length_b 18.867(3)
_cell_length_c 23.072(9)
_cell_measurement_temperature 173.(2)
_cell_volume 7112(3)
_computing_cell_refinement 'SAINT V7.68A (Bruker AXS, 2009)'
_computing_data_collection 'SMART (Bruker, 2002)'
_computing_data_reduction 'SAINT V7.68A (Bruker AXS, 2009)'
_computing_molecular_graphics 'APEX2 v2010.9 (Bruker, 2010)'
_computing_publication_material 'APEX2 v2010.9 (Bruker, 2010)'
_computing_structure_refinement 'SHELXL-97 (Sheldrick, 2008)'
_computing_structure_solution 'SHELXS-97 (Sheldrick, 2008)'
_diffrn_ambient_temperature 173.(2)
_diffrn_measured_fraction_theta_full 0.995
_diffrn_measured_fraction_theta_max 0.995
_diffrn_measurement_device_type 'Bruker SMART APEX CCD'
_diffrn_measurement_method '\w scans'
_diffrn_radiation_monochromator graphite
_diffrn_radiation_type MoK\a
_diffrn_radiation_wavelength 0.71073
_diffrn_reflns_av_R_equivalents 0.0484
_diffrn_reflns_av_sigmaI/netI 0.0243
_diffrn_reflns_limit_h_max 22
_diffrn_reflns_limit_h_min -22
_diffrn_reflns_limit_k_max 22
_diffrn_reflns_limit_k_min -22
_diffrn_reflns_limit_l_max 27
_diffrn_reflns_limit_l_min -27
_diffrn_reflns_number 48934
_diffrn_reflns_theta_full 25.33
_diffrn_reflns_theta_max 25.33
_diffrn_reflns_theta_min 1.25
_diffrn_source 'fine-focus tube'
_diffrn_source_type 'fine-focus tube'
_exptl_absorpt_coefficient_mu 4.409
_exptl_absorpt_correction_T_max 0.73
_exptl_absorpt_correction_T_min 0.67
_exptl_absorpt_correction_type multi-scan
_exptl_absorpt_process_details 'SADABS V2008/1 (Bruker AXS)'
_exptl_crystal_colour colourless
_exptl_crystal_density_diffrn 1.316
_exptl_crystal_density_method 'not measured'
_exptl_crystal_description prism
_exptl_crystal_F_000 2824
_exptl_crystal_size_max 0.200
_exptl_crystal_size_mid 0.150
_exptl_crystal_size_min 0.100
_platon_squeeze_details
;
;
_refine_diff_density_max 1.490
_refine_diff_density_min -0.681
_refine_ls_extinction_method none
_refine_ls_goodness_of_fit_ref 1.092
_refine_ls_hydrogen_treatment constr
_refine_ls_matrix_type full
_refine_ls_number_parameters 199
_refine_ls_number_reflns 4320
_refine_ls_number_restraints 123
_refine_ls_restrained_S_all 1.094
_refine_ls_R_factor_all 0.0397
_refine_ls_R_factor_gt 0.0353
_refine_ls_shift/su_max 0.048
_refine_ls_shift/su_mean 0.007
_refine_ls_structure_factor_coef Fsqd
_refine_ls_weighting_details 'calc w=1/[\s^2^(Fo^2^)+(0.0295P)^2^+22.2977P] where P=(Fo^2^+2Fc^2^)/3'
_refine_ls_weighting_scheme calc
_refine_ls_wR_factor_gt 0.0787
_refine_ls_wR_factor_ref 0.0810
_reflns_number_gt 4049
_reflns_number_total 4320
_reflns_threshold_expression >2sigma(I)
_cod_data_source_file ic101205d_si_003_5.cif
_cod_data_source_block 10ap131s
_cod_original_cell_volume 7112.(3)
_cod_database_code 4317137

loop_
_space_group_symop_operation_xyz
'x, y, z'
'-y, x-y, z'
'-x+y, -x, z'
'y, x, -z+1/2'
'x-y, -y, -z+1/2'
'-x, -x+y, -z+1/2'
'-x, -y, -z'
'y, -x+y, -z'
'x-y, x, -z'
'-y, -x, z-1/2'
'-x+y, y, z-1/2'
'x, x-y, z-1/2'

loop_
_atom_site_type_symbol
_atom_site_label
_atom_site_fract_x
_atom_site_fract_y
_atom_site_fract_z
_atom_site_U_iso_or_equiv
_atom_site_adp_type
_atom_site_calc_flag
_atom_site_refinement_flags
_atom_site_occupancy
_atom_site_disorder_assembly
_atom_site_disorder_group
Hf Hf1 0.287931(3) 0.554334(3) 0.383828(3) 0.03370(2) Uani d . 1.0 . .
O O1 0.3333 0.6667 0.44849(7) 0.0375(5) Uani d S 1.0 . .
C C1 0.3333 0.6667 0.51339(13) 0.0474(8) Uani d S 1.0 . .
C C2 0.38464(9) 0.63000(10) 0.53507(8) 0.0482(6) Uani d . 1.0 A .
H H2A 0.3618 0.5742 0.52 0.072 Uiso calc R 1.0 . .
H H2B 0.3838 0.6287 0.5775 0.072 Uiso calc R 1.0 . .
H H2C 0.4411 0.6636 0.5215 0.072 Uiso calc R 1.0 . .
O O2 0.25385(6) 0.47304(6) 0.44451(5) 0.0419(3) Uani d D 1.0 A .
C C3 0.22604(10) 0.41476(9) 0.48878(7) 0.0527(6) Uani d D 1.0 . .
H H3A 0.1752 0.4097 0.5051 0.063 Uiso calc R 1.0 A .
H H3B 0.2675 0.4348 0.5201 0.063 Uiso calc R 1.0 . .
C C4 0.20893(9) 0.33047(9) 0.47034(7) 0.0511(6) Uani d D 1.0 A .
C C5 0.14346(12) 0.29735(14) 0.42287(10) 0.0971(11) Uani d D 1.0 . .
H H5A 0.0942 0.2967 0.437 0.146 Uiso calc R 1.0 A .
H H5B 0.1301 0.2416 0.4126 0.146 Uiso calc R 1.0 . .
H H5C 0.1642 0.3325 0.3886 0.146 Uiso calc R 1.0 . .
C C6 0.28626(10) 0.33463(11) 0.44667(9) 0.0764(8) Uani d D 1.0 . .
H H6A 0.3054 0.3707 0.4128 0.115 Uiso calc R 1.0 A .
H H6B 0.2743 0.2797 0.4354 0.115 Uiso calc R 1.0 . .
H H6C 0.3288 0.3562 0.4766 0.115 Uiso calc R 1.0 . .
C C7 0.17840(12) 0.27425(11) 0.52285(9) 0.0794(8) Uani d D 1.0 . .
H H7A 0.2205 0.2957 0.5531 0.119 Uiso calc R 1.0 A .
H H7B 0.1666 0.2193 0.5116 0.119 Uiso calc R 1.0 . .
H H7C 0.1284 0.2715 0.5377 0.119 Uiso calc R 1.0 . .
O O3 0.19012(5) 0.58138(5) 0.38879(5) 0.0371(3) Uani d D 1.0 . .
C C8 0.11343(8) 0.53855(10) 0.41831(7) 0.0450(5) Uani d D 1.0 . .
H H8A 0.1029 0.5788 0.4384 0.054 Uiso calc R 1.0 A .
H H8B 0.1169 0.5028 0.4482 0.054 Uiso calc R 1.0 . .
C C9 0.04125(8) 0.48616(9) 0.37796(6) 0.0446(5) Uani d D 1.0 A .
C C10 0.04866(12) 0.41516(11) 0.35530(12) 0.1037(11) Uani d D 1.0 . .
H H10A 0.0479 0.3814 0.3879 0.156 Uiso calc R 1.0 A .
H H10B 0.1002 0.4359 0.334 0.156 Uiso calc R 1.0 . .
H H10C 0.0027 0.382 0.3293 0.156 Uiso calc R 1.0 . .
C C11 0.03921(12) 0.53897(13) 0.32989(8) 0.0849(10) Uani d D 1.0 . .
H H11A -0.0052 0.5052 0.303 0.127 Uiso calc R 1.0 A .
H H11B 0.0915 0.5645 0.3091 0.127 Uiso calc R 1.0 . .
H H11C 0.0301 0.5817 0.3463 0.127 Uiso calc R 1.0 . .
C C12 -0.03611(10) 0.45426(13) 0.41480(9) 0.0715(8) Uani d D 1.0 . .
H H12A -0.0324 0.4241 0.4481 0.107 Uiso calc R 1.0 A .
H H12B -0.084 0.4177 0.3914 0.107 Uiso calc R 1.0 . .
H H12C -0.0416 0.5005 0.4285 0.107 Uiso calc R 1.0 . .
O O4 0.26222(6) 0.48555(6) 0.31685(5) 0.0487(4) Uani d PD 0.4231(17) A 1
C C13 0.2662(3) 0.4922(2) 0.25600(15) 0.0877(18) Uiso d PD 0.4231(17) A 1
H H13A 0.3243 0.5268 0.2446 0.105 Uiso calc PR 0.4231(17) A 1
H H13B 0.237 0.521 0.2437 0.105 Uiso calc PR 0.4231(17) A 1
C C14 0.23095(15) 0.41243(16) 0.22337(12) 0.0497(10) Uiso d PD 0.4231(17) A 1
C C15 0.1394(2) 0.3736(4) 0.2301(3) 0.138(3) Uiso d PD 0.4231(17) A 1
H H15A 0.1127 0.318 0.2141 0.206 Uiso calc PR 0.4231(17) A 1
H H15B 0.1204 0.4062 0.2092 0.206 Uiso calc PR 0.4231(17) A 1
H H15C 0.1257 0.3712 0.2713 0.206 Uiso calc PR 0.4231(17) A 1
C C16 0.2687(2) 0.3620(2) 0.2446(2) 0.0930(19) Uiso d PD 0.4231(17) A 1
H H16A 0.3283 0.3937 0.2397 0.139 Uiso calc PR 0.4231(17) A 1
H H16B 0.2465 0.3113 0.2221 0.139 Uiso calc PR 0.4231(17) A 1
H H16C 0.2556 0.3488 0.2857 0.139 Uiso calc PR 0.4231(17) A 1
C C17 0.2439(3) 0.4291(3) 0.15793(14) 0.0907(18) Uiso d PD 0.4231(17) A 1
H H17A 0.2969 0.4356 0.1467 0.136 Uiso calc PR 0.4231(17) A 1
H H17B 0.2429 0.4793 0.1487 0.136 Uiso calc PR 0.4231(17) A 1
H H17C 0.2001 0.3831 0.1367 0.136 Uiso calc PR 0.4231(17) A 1
O O4' 0.26222(6) 0.48555(6) 0.31685(5) 0.0487(4) Uani d PD 0.5769(17) A 2
C C13' 0.2503(2) 0.42756(17) 0.27429(11) 0.0718(10) Uiso d PD 0.5769(17) A 2
H H13C 0.1964 0.3775 0.2794 0.086 Uiso calc PR 0.5769(17) A 2
H H13D 0.2934 0.4124 0.277 0.086 Uiso calc PR 0.5769(17) A 2
C C14' 0.25443(16) 0.46674(17) 0.21561(14) 0.1057(16) Uiso d PD 0.5769(17) A 2
C C15' 0.18788(18) 0.4898(2) 0.2114(2) 0.144(2) Uiso d PD 0.5769(17) A 2
H H15D 0.1463 0.4538 0.1834 0.215 Uiso calc PR 0.5769(17) A 2
H H15E 0.2121 0.5468 0.1986 0.215 Uiso calc PR 0.5769(17) A 2
H H15F 0.1624 0.4835 0.2495 0.215 Uiso calc PR 0.5769(17) A 2
C C16' 0.3375(2) 0.5432(2) 0.2079(2) 0.126(2) Uiso d PD 0.5769(17) A 2
H H16D 0.3426 0.5855 0.235 0.189 Uiso calc PR 0.5769(17) A 2
H H16E 0.3426 0.5633 0.1681 0.189 Uiso calc PR 0.5769(17) A 2
H H16F 0.3808 0.5301 0.2155 0.189 Uiso calc PR 0.5769(17) A 2
C C17' 0.2396(4) 0.4005(2) 0.1705(2) 0.233(4) Uiso d PD 0.5769(17) A 2
H H17D 0.2321 0.3513 0.1904 0.349 Uiso calc PR 0.5769(17) A 2
H H17E 0.2869 0.4211 0.1445 0.349 Uiso calc PR 0.5769(17) A 2
H H17F 0.1904 0.3871 0.148 0.349 Uiso calc PR 0.5769(17) A 2
O O5 0.3333 0.6667 0.34179(7) 0.0314(4) Uani d S 1.0 . .

loop_
_atom_site_aniso_label
_atom_site_aniso_U_11
_atom_site_aniso_U_22
_atom_site_aniso_U_33
_atom_site_aniso_U_12
_atom_site_aniso_U_13
_atom_site_aniso_U_23
Hf1 0.03443(2) 0.03121(2) 0.03443(3) 0.01563(2) -0.00178(2) -0.00113(2)
O1 0.0453(6) 0.0453(6) 0.0218(8) 0.0227(3) 0 0
C1 0.0486(10) 0.0486(10) 0.0451(16) 0.0243(5) 0 0
C2 0.0508(7) 0.0526(7) 0.0424(9) 0.0268(5) -0.0037(7) 0.0056(7)
O2 0.0441(4) 0.0362(4) 0.0445(6) 0.0193(3) 0.0032(4) 0.0087(4)
C3 0.0599(8) 0.0552(8) 0.0441(9) 0.0298(6) 0.0092(7) 0.0144(7)
C4 0.0497(8) 0.0373(7) 0.0619(11) 0.0184(5) 0.0017(8) 0.0076(7)
C5 0.0959(15) 0.0578(12) 0.1135(19) 0.0204(10) -0.0313(14) 0.0049(13)
C6 0.0818(10) 0.0576(8) 0.0984(16) 0.0412(7) 0.0261(11) 0.0184(10)
C7 0.0895(11) 0.0602(9) 0.0941(15) 0.0417(7) 0.0231(12) 0.0269(10)
O3 0.0361(4) 0.0387(4) 0.0389(6) 0.0205(3) -0.0009(4) 0.0009(4)
C8 0.0380(7) 0.0513(7) 0.0406(8) 0.0185(5) -0.0005(7) 0.0031(7)
C9 0.0412(7) 0.0531(7) 0.0368(8) 0.0216(5) -0.0016(6) -0.0021(7)
C10 0.0545(11) 0.0803(12) 0.163(2) 0.0234(9) -0.0194(14) -0.0596(13)
C11 0.0640(11) 0.1046(15) 0.0631(12) 0.0249(10) -0.0189(10) 0.0133(11)
C12 0.0454(9) 0.0879(13) 0.0634(12) 0.0201(8) 0.0064(9) 0.0022(11)
O4 0.0555(5) 0.0450(5) 0.0413(6) 0.0220(4) -0.0042(5) -0.0124(5)
O4' 0.0555(5) 0.0450(5) 0.0413(6) 0.0220(4) -0.0042(5) -0.0124(5)
O5 0.0338(5) 0.0338(5) 0.0265(8) 0.0169(3) 0 0

loop_
_atom_type_symbol
_atom_type_description
_atom_type_scat_dispersion_real
_atom_type_scat_dispersion_imag
_atom_type_scat_source
C C 0.0033 0.0016 'International Tables Vol C Tables 4.2.6.8 and 6.1.1.4'
H H 0.0000 0.0000 'International Tables Vol C Tables 4.2.6.8 and 6.1.1.4'
O O 0.0106 0.0060 'International Tables Vol C Tables 4.2.6.8 and 6.1.1.4'
Hf Hf -0.5830 6.1852 'International Tables Vol C Tables 4.2.6.8 and 6.1.1.4'

loop_
_geom_angle_atom_site_label_1
_geom_angle_atom_site_label_2
_geom_angle_atom_site_label_3
_geom_angle_site_symmetry_1
_geom_angle_site_symmetry_3
_geom_angle
_geom_angle_publ_flag
O4 Hf1 O2 . . 100.10(5) ?
O4 Hf1 O5 . . 98.59(6) ?
O2 Hf1 O5 . . 161.31(5) ?
O4 Hf1 O3 . 2_665 102.00(5) ?
O2 Hf1 O3 . 2_665 100.80(4) ?
O5 Hf1 O3 . 2_665 75.48(3) ?
O4 Hf1 O3 . . 104.29(5) ?
O2 Hf1 O3 . . 99.51(4) ?
O5 Hf1 O3 . . 75.45(3) ?
O3 Hf1 O3 2_665 . 143.15(3) ?
O4 Hf1 O1 . . 165.19(4) ?
O2 Hf1 O1 . . 94.68(5) ?
O5 Hf1 O1 . . 66.65(6) ?
O3 Hf1 O1 2_665 . 74.00(3) ?
O3 Hf1 O1 . . 73.98(2) ?
O4 Hf1 Hf1 . 3_565 121.52(4) ?
O2 Hf1 Hf1 . 3_565 126.26(4) ?
O5 Hf1 Hf1 . 3_565 39.94(3) ?
O3 Hf1 Hf1 2_665 3_565 101.82(3) ?
O3 Hf1 Hf1 . 3_565 41.90(2) ?
O1 Hf1 Hf1 . 3_565 47.65(2) ?
O4 Hf1 Hf1 . 2_665 120.16(3) ?
O2 Hf1 Hf1 . 2_665 127.10(3) ?
O5 Hf1 Hf1 . 2_665 39.94(3) ?
O3 Hf1 Hf1 2_665 2_665 41.93(3) ?
O3 Hf1 Hf1 . 2_665 101.79(2) ?
O1 Hf1 Hf1 . 2_665 47.65(2) ?
Hf1 Hf1 Hf1 3_565 2_665 60.0 ?
C1 O1 Hf1 . 3_565 128.94(3) ?
C1 O1 Hf1 . 2_665 128.94(3) ?
Hf1 O1 Hf1 3_565 2_665 84.70(5) ?
C1 O1 Hf1 . . 128.93(3) ?
Hf1 O1 Hf1 3_565 . 84.70(5) ?
Hf1 O1 Hf1 2_665 . 84.70(5) ?
O1 C1 C2 . 2_665 109.10(13) ?
O1 C1 C2 . 3_565 109.10(13) ?
C2 C1 C2 2_665 3_565 109.84(13) ?
O1 C1 C2 . . 109.10(13) ?
C2 C1 C2 2_665 . 109.84(13) ?
C2 C1 C2 3_565 . 109.84(13) ?
C1 C2 H2A . . 109.5 ?
C1 C2 H2B . . 109.5 ?
H2A C2 H2B . . 109.5 ?
C1 C2 H2C . . 109.5 ?
H2A C2 H2C . . 109.5 ?
H2B C2 H2C . . 109.5 ?
C3 O2 Hf1 . . 177.30(12) ?
O2 C3 C4 . . 114.81(14) ?
O2 C3 H3A . . 108.6 ?
C4 C3 H3A . . 108.6 ?
O2 C3 H3B . . 108.6 ?
C4 C3 H3B . . 108.6 ?
H3A C3 H3B . . 107.5 ?
C3 C4 C7 . . 108.41(15) ?
C3 C4 C6 . . 110.51(12) ?
C7 C4 C6 . . 109.91(17) ?
C3 C4 C5 . . 109.50(17) ?
C7 C4 C5 . . 109.78(13) ?
C6 C4 C5 . . 108.73(16) ?
C4 C5 H5A . . 109.5 ?
C4 C5 H5B . . 109.5 ?
H5A C5 H5B . . 109.5 ?
C4 C5 H5C . . 109.5 ?
H5A C5 H5C . . 109.5 ?
H5B C5 H5C . . 109.5 ?
C4 C6 H6A . . 109.5 ?
C4 C6 H6B . . 109.5 ?
H6A C6 H6B . . 109.5 ?
C4 C6 H6C . . 109.5 ?
H6A C6 H6C . . 109.5 ?
H6B C6 H6C . . 109.5 ?
C4 C7 H7A . . 109.5 ?
C4 C7 H7B . . 109.5 ?
H7A C7 H7B . . 109.5 ?
C4 C7 H7C . . 109.5 ?
H7A C7 H7C . . 109.5 ?
H7B C7 H7C . . 109.5 ?
C8 O3 Hf1 . 3_565 125.62(10) ?
C8 O3 Hf1 . . 129.64(10) ?
Hf1 O3 Hf1 3_565 . 96.17(3) ?
O3 C8 C9 . . 113.40(12) ?
O3 C8 H8A . . 108.9 ?
C9 C8 H8A . . 108.9 ?
O3 C8 H8B . . 108.9 ?
C9 C8 H8B . . 108.9 ?
H8A C8 H8B . . 107.7 ?
C11 C9 C10 . . 112.15(17) ?
C11 C9 C12 . . 109.59(17) ?
C10 C9 C12 . . 109.72(14) ?
C11 C9 C8 . . 109.21(12) ?
C10 C9 C8 . . 109.64(16) ?
C12 C9 C8 . . 106.36(13) ?
C9 C10 H10A . . 109.5 ?
C9 C10 H10B . . 109.5 ?
H10A C10 H10B . . 109.5 ?
C9 C10 H10C . . 109.5 ?
H10A C10 H10C . . 109.5 ?
H10B C10 H10C . . 109.5 ?
C9 C11 H11A . . 109.5 ?
C9 C11 H11B . . 109.5 ?
H11A C11 H11B . . 109.5 ?
C9 C11 H11C . . 109.5 ?
H11A C11 H11C . . 109.5 ?
H11B C11 H11C . . 109.5 ?
C9 C12 H12A . . 109.5 ?
C9 C12 H12B . . 109.5 ?
H12A C12 H12B . . 109.5 ?
C9 C12 H12C . . 109.5 ?
H12A C12 H12C . . 109.5 ?
H12B C12 H12C . . 109.5 ?
C13 O4 Hf1 . . 139.35(17) ?
O4 C13 C14 . . 115.5(3) ?
O4 C13 H13A . . 108.4 ?
C14 C13 H13A . . 108.4 ?
O4 C13 H13B . . 108.4 ?
C14 C13 H13B . . 108.4 ?
H13A C13 H13B . . 107.5 ?
C13 C14 C15 . . 105.1(4) ?
C13 C14 C16 . . 110.6(3) ?
C15 C14 C16 . . 116.2(3) ?
C13 C14 C17 . . 109.9(3) ?
C15 C14 C17 . . 103.1(4) ?
C16 C14 C17 . . 111.5(4) ?
C14' C13' H13C . . 110.3 ?
C14' C13' H13D . . 110.3 ?
H13C C13' H13D . . 108.6 ?
C16' C14' C15' . . 109.1(3) ?
C16' C14' C13' . . 110.0(3) ?
C15' C14' C13' . . 110.2(3) ?
C16' C14' C17' . . 111.9(3) ?
C15' C14' C17' . . 110.3(4) ?
C13' C14' C17' . . 105.2(3) ?
C14' C15' H15D . . 109.5 ?
C14' C15' H15E . . 109.5 ?
H15D C15' H15E . . 109.5 ?
C14' C15' H15F . . 109.5 ?
H15D C15' H15F . . 109.5 ?
H15E C15' H15F . . 109.5 ?
C14' C16' H16D . . 109.5 ?
C14' C16' H16E . . 109.5 ?
H16D C16' H16E . . 109.5 ?
C14' C16' H16F . . 109.5 ?
H16D C16' H16F . . 109.5 ?
H16E C16' H16F . . 109.5 ?
C14' C17' H17D . . 109.5 ?
C14' C17' H17E . . 109.5 ?
H17D C17' H17E . . 109.5 ?
C14' C17' H17F . . 109.5 ?
H17D C17' H17F . . 109.5 ?
H17E C17' H17F . . 109.5 ?
Hf1 O5 Hf1 3_565 2_665 100.12(5) ?
Hf1 O5 Hf1 3_565 . 100.12(5) ?
Hf1 O5 Hf1 2_665 . 100.12(5) ?

loop_
_geom_bond_atom_site_label_1
_geom_bond_atom_site_label_2
_geom_bond_site_symmetry_2
_geom_bond_distance
_geom_bond_publ_flag
Hf1 O4 . 1.9177(12) ?
Hf1 O2 . 1.9339(11) ?
Hf1 O5 . 2.0859(8) ?
Hf1 O3 2_665 2.1484(9) ?
Hf1 O3 . 2.1496(12) ?
Hf1 O1 . 2.3740(11) ?
Hf1 Hf1 3_565 3.1984(6) ?
Hf1 Hf1 2_665 3.1984(6) ?
O1 C1 . 1.497(4) ?
O1 Hf1 3_565 2.3740(11) ?
O1 Hf1 2_665 2.3740(11) ?
C1 C2 2_665 1.528(2) ?
C1 C2 3_565 1.528(2) ?
C1 C2 . 1.528(2) ?
C2 H2A . 0.98 ?
C2 H2B . 0.98 ?
C2 H2C . 0.98 ?
O2 C3 . 1.3965(19) ?
C3 C4 . 1.517(2) ?
C3 H3A . 0.99 ?
C3 H3B . 0.99 ?
C4 C7 . 1.521(2) ?
C4 C6 . 1.523(3) ?
C4 C5 . 1.531(3) ?
C5 H5A . 0.98 ?
C5 H5B . 0.98 ?
C5 H5C . 0.98 ?
C6 H6A . 0.98 ?
C6 H6B . 0.98 ?
C6 H6C . 0.98 ?
C7 H7A . 0.98 ?
C7 H7B . 0.98 ?
C7 H7C . 0.98 ?
O3 C8 . 1.4286(17) ?
O3 Hf1 3_565 2.1484(9) ?
C8 C9 . 1.5335(19) ?
C8 H8A . 0.99 ?
C8 H8B . 0.99 ?
C9 C11 . 1.504(3) ?
C9 C10 . 1.508(3) ?
C9 C12 . 1.528(2) ?
C10 H10A . 0.98 ?
C10 H10B . 0.98 ?
C10 H10C . 0.98 ?
C11 H11A . 0.98 ?
C11 H11B . 0.98 ?
C11 H11C . 0.98 ?
C12 H12A . 0.98 ?
C12 H12B . 0.98 ?
C12 H12C . 0.98 ?
O4 C13 . 1.408(4) ?
C13 C14 . 1.508(4) ?
C13 H13A . 0.99 ?
C13 H13B . 0.99 ?
C14 C15 . 1.510(4) ?
C14 C16 . 1.526(5) ?
C14 C17 . 1.537(4) ?
C15 H15A . 0.98 ?
C15 H15B . 0.98 ?
C15 H15C . 0.98 ?
C16 H16A . 0.98 ?
C16 H16B . 0.98 ?
C16 H16C . 0.98 ?
C17 H17A . 0.98 ?
C17 H17B . 0.98 ?
C17 H17C . 0.98 ?
C13' C14' . 1.526(4) ?
C13' H13C . 0.99 ?
C13' H13D . 0.99 ?
C14' C16' . 1.519(4) ?
C14' C15' . 1.523(5) ?
C14' C17' . 1.540(6) ?
C15' H15D . 0.98 ?
C15' H15E . 0.98 ?
C15' H15F . 0.98 ?
C16' H16D . 0.98 ?
C16' H16E . 0.98 ?
C16' H16F . 0.98 ?
C17' H17D . 0.98 ?
C17' H17E . 0.98 ?
C17' H17F . 0.98 ?
O5 Hf1 3_565 2.0858(8) ?
O5 Hf1 2_665 2.0858(8) ?

loop_
_geom_torsion_atom_site_label_1
_geom_torsion_atom_site_label_2
_geom_torsion_atom_site_label_3
_geom_torsion_atom_site_label_4
_geom_torsion_site_symmetry_1
_geom_torsion_site_symmetry_2
_geom_torsion_site_symmetry_3
_geom_torsion_site_symmetry_4
_geom_torsion
_geom_torsion_publ_flag
O4 Hf1 O1 C1 . . . . -175.42(15) ?
O2 Hf1 O1 C1 . . . . 0.68(3) ?
O5 Hf1 O1 C1 . . . . 180.0 ?
O3 Hf1 O1 C1 2_665 . . . -99.23(3) ?
O3 Hf1 O1 C1 . . . . 99.25(3) ?
Hf1 Hf1 O1 C1 3_565 . . . 137.43(2) ?
Hf1 Hf1 O1 C1 2_665 . . . -137.43(2) ?
O4 Hf1 O1 Hf1 . . . 3_565 47.15(15) ?
O2 Hf1 O1 Hf1 . . . 3_565 -136.75(4) ?
O5 Hf1 O1 Hf1 . . . 3_565 42.57(2) ?
O3 Hf1 O1 Hf1 2_665 . . 3_565 123.35(4) ?
O3 Hf1 O1 Hf1 . . . 3_565 -38.18(3) ?
Hf1 Hf1 O1 Hf1 2_665 . . 3_565 85.15(4) ?
O4 Hf1 O1 Hf1 . . . 2_665 -38.00(16) ?
O2 Hf1 O1 Hf1 . . . 2_665 138.11(4) ?
O5 Hf1 O1 Hf1 . . . 2_665 -42.57(2) ?
O3 Hf1 O1 Hf1 2_665 . . 2_665 38.20(3) ?
O3 Hf1 O1 Hf1 . . . 2_665 -123.32(4) ?
Hf1 Hf1 O1 Hf1 3_565 . . 2_665 -85.15(4) ?
Hf1 O1 C1 C2 3_565 . . 2_665 -60.83(5) ?
Hf1 O1 C1 C2 2_665 . . 2_665 59.17(5) ?
Hf1 O1 C1 C2 . . . 2_665 179.17(5) ?
Hf1 O1 C1 C2 3_565 . . 3_565 59.17(5) ?
Hf1 O1 C1 C2 2_665 . . 3_565 179.17(5) ?
Hf1 O1 C1 C2 . . . 3_565 -60.83(5) ?
Hf1 O1 C1 C2 3_565 . . . 179.17(5) ?
Hf1 O1 C1 C2 2_665 . . . -60.83(5) ?
Hf1 O1 C1 C2 . . . . 59.17(5) ?
O4 Hf1 O2 C3 . . . . -106.(2) ?
O5 Hf1 O2 C3 . . . . 73.(2) ?
O3 Hf1 O2 C3 2_665 . . . 149.(2) ?
O3 Hf1 O2 C3 . . . . 0.(2) ?
O1 Hf1 O2 C3 . . . . 75.(2) ?
Hf1 Hf1 O2 C3 3_565 . . . 36.(2) ?
Hf1 Hf1 O2 C3 2_665 . . . 113.(2) ?
Hf1 O2 C3 C4 . . . . 120.(2) ?
O2 C3 C4 C7 . . . . -179.34(15) ?
O2 C3 C4 C6 . . . . 60.2(2) ?
O2 C3 C4 C5 . . . . -59.60(19) ?
O4 Hf1 O3 C8 . . . . 90.14(11) ?
O2 Hf1 O3 C8 . . . . -12.93(11) ?
O5 Hf1 O3 C8 . . . . -174.52(12) ?
O3 Hf1 O3 C8 2_665 . . . -135.63(9) ?
O1 Hf1 O3 C8 . . . . -105.10(12) ?
Hf1 Hf1 O3 C8 3_565 . . . -148.26(13) ?
Hf1 Hf1 O3 C8 2_665 . . . -144.22(10) ?
O4 Hf1 O3 Hf1 . . . 3_565 -121.60(4) ?
O2 Hf1 O3 Hf1 . . . 3_565 135.33(4) ?
O5 Hf1 O3 Hf1 . . . 3_565 -26.26(5) ?
O3 Hf1 O3 Hf1 2_665 . . 3_565 12.63(11) ?
O1 Hf1 O3 Hf1 . . . 3_565 43.16(4) ?
Hf1 Hf1 O3 Hf1 2_665 . . 3_565 4.05(4) ?
Hf1 O3 C8 C9 3_565 . . . 117.59(13) ?
Hf1 O3 C8 C9 . . . . -102.45(15) ?
O3 C8 C9 C11 . . . . -54.5(2) ?
O3 C8 C9 C10 . . . . 68.71(19) ?
O3 C8 C9 C12 . . . . -172.73(16) ?
O2 Hf1 O4 C13 . . . . 179.7(4) ?
O5 Hf1 O4 C13 . . . . 0.0(4) ?
O3 Hf1 O4 C13 2_665 . . . -76.9(4) ?
O3 Hf1 O4 C13 . . . . 77.1(4) ?
O1 Hf1 O4 C13 . . . . -4.2(5) ?
Hf1 Hf1 O4 C13 3_565 . . . 35.2(4) ?
Hf1 Hf1 O4 C13 2_665 . . . -36.0(4) ?
Hf1 O4 C13 C14 . . . . -176.50(18) ?
O4 C13 C14 C15 . . . . 73.0(5) ?
O4 C13 C14 C16 . . . . -53.2(5) ?
O4 C13 C14 C17 . . . . -176.7(4) ?
O4 Hf1 O5 Hf1 . . . 3_565 130.03(5) ?
O2 Hf1 O5 Hf1 . . . 3_565 -49.04(11) ?
O3 Hf1 O5 Hf1 2_665 . . 3_565 -129.71(6) ?
O3 Hf1 O5 Hf1 . . . 3_565 27.40(4) ?
O1 Hf1 O5 Hf1 . . . 3_565 -51.15(4) ?
Hf1 Hf1 O5 Hf1 2_665 . . 3_565 -102.30(8) ?
O4 Hf1 O5 Hf1 . . . 2_665 -127.67(5) ?
O2 Hf1 O5 Hf1 . . . 2_665 53.26(11) ?
O3 Hf1 O5 Hf1 2_665 . . 2_665 -27.41(4) ?
O3 Hf1 O5 Hf1 . . . 2_665 129.70(6) ?
O1 Hf1 O5 Hf1 . . . 2_665 51.15(4) ?
Hf1 Hf1 O5 Hf1 3_565 . . 2_665 102.30(8) ?

loop_
_platon_squeeze_void_nr
_platon_squeeze_void_average_x
_platon_squeeze_void_average_y
_platon_squeeze_void_average_z
_platon_squeeze_void_volume
_platon_squeeze_void_count_electrons
1 0.000 0.000 -0.001 1596.0 792.2
2 0.104 0.448 0.542 7.1 -0.7
3 0.104 0.656 0.042 7.1 -0.8
4 0.344 0.448 0.042 7.1 -0.7
5 0.344 0.896 0.542 7.1 -0.8
6 0.448 0.104 0.958 7.1 -0.9
7 0.448 0.344 0.458 7.1 -0.8
8 0.552 0.656 0.542 7.1 -0.8
9 0.552 0.896 0.042 7.1 -0.8
10 0.656 0.104 0.458 7.1 -0.8
11 0.656 0.552 0.958 7.1 -1.0
12 0.896 0.344 0.958 7.1 -0.9
13 0.896 0.552 0.458 7.1 -0.9
